data_4328696
loop_
_publ_author_name
'Tapas Senapati'
'C\'eline Pichon'
'Rodica Ababei'
'Corine Mathoni\`ere'
'Rodolphe Cl\'erac'

_publ_contact_author
;
        Rodolphe Clerac
        Centre de Recherche Paul Pascal
    115 avenue du Dr Schweitzer
        33600 PESSAC
    FRANCE
;
_publ_contact_author_email clerac@crpp-bordeaux.cnrs.fr
_publ_contact_author_fax '(33)5 56 84 56 00'
_publ_contact_author_phone '(33)5 56 84 56 50'
_publ_section_title
;
 Cyanido-Bridged Fe(III)-Mn(III) Heterobimetallic Materials Built From
 Mn(III) Schiff Base Complexes and Di- or Tri-Cyanido Fe(III) Precursors
;
_journal_name_full 'Inorganic Chemistry'
_journal_page_first 3796
_journal_page_last 3812
_journal_paper_doi 10.1021/ic2027708
_journal_volume 51
_journal_year 2012
_chemical_formula_moiety 'C37 H34 Fe Mn N8 O4, 2(C H Cl3)'
_chemical_formula_sum 'C39 H36 Cl6 Fe Mn N8 O4'
_chemical_formula_weight 1004.25
_chemical_name_systematic
; 
 ? 
;
_space_group_IT_number 14
_symmetry_cell_setting monoclinic
_symmetry_space_group_name_Hall '-P 2ybc'
_symmetry_space_group_name_H-M 'P 1 21/c 1'
_atom_sites_solution_hydrogens geom
_atom_sites_solution_primary direct
_atom_sites_solution_secondary difmap
_audit_creation_method SHELXL-97
_cell_angle_alpha 90.00
_cell_angle_beta 96.240(5)
_cell_angle_gamma 90.00
_cell_formula_units_Z 4
_cell_length_a 10.795(5)
_cell_length_b 13.480(5)
_cell_length_c 29.908(5)
_cell_measurement_reflns_used 10313
_cell_measurement_temperature 150(2)
_cell_measurement_theta_max 27.48
_cell_measurement_theta_min 1.00
_cell_volume 4326(3)
_computing_structure_refinement 'SHELXL-97 (Sheldrick, 1997)'
_computing_structure_solution 'SHELXS-97 (Sheldrick, 1990)'
_diffrn_ambient_temperature 150(2)
_diffrn_measured_fraction_theta_full 0.993
_diffrn_measured_fraction_theta_max 0.993
_diffrn_radiation_monochromator graphite
_diffrn_radiation_source 'fine-focus sealed tube'
_diffrn_radiation_type MoK\a
_diffrn_radiation_wavelength 0.71069
_diffrn_reflns_av_R_equivalents 0.0559
_diffrn_reflns_av_sigmaI/netI 0.0944
_diffrn_reflns_limit_h_max 14
_diffrn_reflns_limit_h_min -13
_diffrn_reflns_limit_k_max 17
_diffrn_reflns_limit_k_min -13
_diffrn_reflns_limit_l_max 38
_diffrn_reflns_limit_l_min -38
_diffrn_reflns_number 17770
_diffrn_reflns_theta_full 27.51
_diffrn_reflns_theta_max 27.51
_diffrn_reflns_theta_min 1.66
_exptl_absorpt_coefficient_mu 1.048
_exptl_absorpt_correction_T_max 0.9116
_exptl_absorpt_correction_T_min 0.8257
_exptl_absorpt_correction_type empirical
_exptl_absorpt_process_details sadabs
_exptl_crystal_colour brown
_exptl_crystal_density_diffrn 1.542
_exptl_crystal_description block
_exptl_crystal_F_000 2044
_exptl_crystal_size_max 0.19
_exptl_crystal_size_mid 0.13
_exptl_crystal_size_min 0.09
_refine_diff_density_max 0.843
_refine_diff_density_min -0.852
_refine_diff_density_rms 0.194
_refine_ls_extinction_method none
_refine_ls_goodness_of_fit_ref 1.014
_refine_ls_hydrogen_treatment constr
_refine_ls_matrix_type full
_refine_ls_number_parameters 538
_refine_ls_number_reflns 9888
_refine_ls_number_restraints 0
_refine_ls_restrained_S_all 1.014
_refine_ls_R_factor_all 0.1111
_refine_ls_R_factor_gt 0.0537
_refine_ls_shift/su_max 0.000
_refine_ls_shift/su_mean 0.000
_refine_ls_structure_factor_coef Fsqd
_refine_ls_weighting_details 'calc w=1/[\s^2^(Fo^2^)+(0.1076P)^2^+0.0000P] where P=(Fo^2^+2Fc^2^)/3'
_refine_ls_weighting_scheme calc
_refine_ls_wR_factor_gt 0.1351
_refine_ls_wR_factor_ref 0.1935
_reflns_number_gt 5970
_reflns_number_total 9888
_reflns_threshold_expression >2sigma(I)
_cod_data_source_file ic2027708_si_005.cif
_cod_data_source_block Compound_5
_cod_database_code 4328696

loop_
_symmetry_equiv_pos_as_xyz
'x, y, z'
'-x, y+1/2, -z+1/2'
'-x, -y, -z'
'x, -y-1/2, z-1/2'

loop_
_atom_site_label
_atom_site_type_symbol
_atom_site_fract_x
_atom_site_fract_y
_atom_site_fract_z
_atom_site_U_iso_or_equiv
_atom_site_adp_type
_atom_site_occupancy
_atom_site_symmetry_multiplicity
_atom_site_calc_flag
_atom_site_refinement_flags
Mn1 Mn 0.36508(6) 0.26390(4) 0.20361(2) 0.01334(17) Uani 1 1 d .
Fe1 Fe -0.13683(6) 0.23936(4) 0.202390(19) 0.01198(16) Uani 1 1 d .
Cl1 Cl 0.5682(2) 0.25173(14) 0.05427(9) 0.0919(8) Uani 1 1 d .
Cl2 Cl 0.63657(15) 0.43879(10) 0.01934(5) 0.0467(4) Uani 1 1 d .
Cl3 Cl 0.6344(2) 0.26932(14) -0.03773(6) 0.0827(7) Uani 1 1 d .
Cl4 Cl 0.77037(15) 0.68273(11) 0.03245(5) 0.0512(4) Uani 1 1 d .
Cl5 Cl 1.01418(15) 0.67879(9) 0.08430(4) 0.0407(4) Uani 1 1 d .
Cl6 Cl 0.98956(14) 0.63764(11) -0.01132(4) 0.0431(4) Uani 1 1 d .
O1 O -0.1262(3) 0.3969(2) 0.08943(10) 0.0229(7) Uani 1 1 d .
O2 O -0.1140(4) 0.1880(2) 0.07161(10) 0.0307(9) Uani 1 1 d .
O3 O 0.3376(3) 0.1303(2) 0.18640(9) 0.0176(7) Uani 1 1 d .
O4 O 0.3928(3) 0.23349(19) 0.26546(9) 0.0150(6) Uani 1 1 d .
N1 N -0.1543(3) 0.3837(2) 0.20595(11) 0.0143(8) Uani 1 1 d .
N2 N -0.1360(3) 0.2656(2) 0.14010(11) 0.0144(7) Uani 1 1 d .
N3 N -0.1205(3) 0.1011(2) 0.18291(12) 0.0147(8) Uani 1 1 d .
N4 N -0.1108(4) 0.2099(3) 0.30598(13) 0.0249(9) Uani 1 1 d .
N5 N 0.1508(4) 0.2698(2) 0.21425(12) 0.0187(8) Uani 1 1 d .
N6 N 0.3153(3) 0.3134(2) 0.14137(11) 0.0166(8) Uani 1 1 d .
N7 N 0.3975(3) 0.4089(2) 0.21374(12) 0.0150(8) Uani 1 1 d .
N8 N 0.5740(4) 0.2324(2) 0.19879(12) 0.0196(8) Uani 1 1 d .
C1 C -0.1717(4) 0.4380(3) 0.24225(14) 0.0185(9) Uani 1 1 d .
H1 H -0.1810 0.4058 0.2692 0.022 Uiso 1 1 calc R
C2 C -0.1763(4) 0.5405(3) 0.24089(15) 0.0210(10) Uani 1 1 d .
H2 H -0.1881 0.5767 0.2666 0.025 Uiso 1 1 calc R
C3 C -0.1631(4) 0.5885(3) 0.20060(15) 0.0204(10) Uani 1 1 d .
H3 H -0.1630 0.6574 0.1991 0.025 Uiso 1 1 calc R
C4 C -0.1501(4) 0.5321(3) 0.16254(15) 0.0193(10) Uani 1 1 d .
H4 H -0.1442 0.5625 0.1349 0.023 Uiso 1 1 calc R
C5 C -0.1460(4) 0.4302(3) 0.16642(14) 0.0166(9) Uani 1 1 d .
C6 C -0.1354(4) 0.3640(3) 0.12679(14) 0.0162(9) Uani 1 1 d .
C7 C -0.1189(4) 0.1864(3) 0.11176(15) 0.0193(10) Uani 1 1 d .
C8 C -0.1085(4) 0.0916(3) 0.13849(14) 0.0164(9) Uani 1 1 d .
C9 C -0.0891(5) 0.0013(3) 0.11906(16) 0.0246(11) Uani 1 1 d .
H9 H -0.0810 -0.0031 0.0885 0.030 Uiso 1 1 calc R
C10 C -0.0819(5) -0.0828(3) 0.14546(16) 0.0291(12) Uani 1 1 d .
H10 H -0.0673 -0.1444 0.1330 0.035 Uiso 1 1 calc R
C11 C -0.0967(4) -0.0745(3) 0.19014(16) 0.0237(11) Uani 1 1 d .
H11 H -0.0946 -0.1307 0.2082 0.028 Uiso 1 1 calc R
C12 C -0.1148(4) 0.0185(3) 0.20830(15) 0.0193(10) Uani 1 1 d .
H12 H -0.1233 0.0239 0.2388 0.023 Uiso 1 1 calc R
C13 C -0.1238(4) 0.2175(3) 0.26724(15) 0.0166(9) Uani 1 1 d .
C14 C -0.3194(4) 0.2285(3) 0.20075(14) 0.0165(9) Uani 1 1 d .
C15 C 0.0439(4) 0.2553(3) 0.21077(13) 0.0144(9) Uani 1 1 d .
C16 C 0.2933(4) 0.0926(3) 0.14703(15) 0.0190(10) Uani 1 1 d .
C17 C 0.2766(4) -0.0102(3) 0.14305(15) 0.0225(10) Uani 1 1 d .
H17 H 0.2946 -0.0501 0.1683 0.027 Uiso 1 1 calc R
C18 C 0.2343(5) -0.0533(3) 0.10278(16) 0.0287(11) Uani 1 1 d .
H18 H 0.2243 -0.1218 0.1014 0.034 Uiso 1 1 calc R
C19 C 0.2060(5) 0.0027(4) 0.06392(17) 0.0335(13) Uani 1 1 d .
C20 C 0.1637(7) -0.0448(4) 0.01900(18) 0.0536(18) Uani 1 1 d .
H20A H 0.1221 0.0038 -0.0008 0.080 Uiso 1 1 calc R
H20B H 0.1073 -0.0982 0.0233 0.080 Uiso 1 1 calc R
H20C H 0.2347 -0.0701 0.0060 0.080 Uiso 1 1 calc R
C21 C 0.2199(5) 0.1042(4) 0.06739(16) 0.0339(13) Uani 1 1 d .
H21 H 0.2001 0.1431 0.0419 0.041 Uiso 1 1 calc R
C22 C 0.2632(4) 0.1510(3) 0.10821(14) 0.0211(10) Uani 1 1 d .
C23 C 0.2746(4) 0.2568(3) 0.10825(15) 0.0228(10) Uani 1 1 d .
H23 H 0.2496 0.2884 0.0811 0.027 Uiso 1 1 calc R
C24 C 0.3051(4) 0.4258(3) 0.13597(14) 0.0175(9) Uani 1 1 d .
C25 C 0.1749(4) 0.4553(3) 0.14566(16) 0.0247(11) Uani 1 1 d .
H25A H 0.1144 0.4194 0.1260 0.037 Uiso 1 1 calc R
H25B H 0.1635 0.5252 0.1407 0.037 Uiso 1 1 calc R
H25C H 0.1645 0.4400 0.1764 0.037 Uiso 1 1 calc R
C26 C 0.3255(5) 0.4593(3) 0.08887(15) 0.0271(11) Uani 1 1 d .
H26A H 0.3961 0.4252 0.0793 0.041 Uiso 1 1 calc R
H26B H 0.3407 0.5295 0.0890 0.041 Uiso 1 1 calc R
H26C H 0.2528 0.4446 0.0686 0.041 Uiso 1 1 calc R
C27 C 0.4056(4) 0.4699(3) 0.17161(14) 0.0166(9) Uani 1 1 d .
C28 C 0.5365(4) 0.4553(3) 0.15789(15) 0.0225(10) Uani 1 1 d .
H28A H 0.5970 0.4707 0.1829 0.034 Uiso 1 1 calc R
H28B H 0.5483 0.4984 0.1332 0.034 Uiso 1 1 calc R
H28C H 0.5466 0.3876 0.1490 0.034 Uiso 1 1 calc R
C29 C 0.3837(5) 0.5806(3) 0.17968(16) 0.0260(11) Uani 1 1 d .
H29A H 0.3076 0.5889 0.1932 0.039 Uiso 1 1 calc R
H29B H 0.3777 0.6153 0.1515 0.039 Uiso 1 1 calc R
H29C H 0.4519 0.6068 0.1994 0.039 Uiso 1 1 calc R
C30 C 0.4159(4) 0.4492(3) 0.25308(15) 0.0197(10) Uani 1 1 d .
H30 H 0.4332 0.5168 0.2540 0.024 Uiso 1 1 calc R
C31 C 0.4124(4) 0.4003(3) 0.29560(14) 0.0177(9) Uani 1 1 d .
C32 C 0.4220(4) 0.4605(3) 0.33450(15) 0.0217(10) Uani 1 1 d .
H32 H 0.4332 0.5284 0.3313 0.026 Uiso 1 1 calc R
C33 C 0.4156(4) 0.4230(3) 0.37678(15) 0.0230(10) Uani 1 1 d .
C34 C 0.4291(6) 0.4883(4) 0.41828(17) 0.0365(13) Uani 1 1 d .
H34A H 0.5110 0.4802 0.4339 0.055 Uiso 1 1 calc R
H34B H 0.3680 0.4696 0.4377 0.055 Uiso 1 1 calc R
H34C H 0.4170 0.5564 0.4095 0.055 Uiso 1 1 calc R
C35 C 0.3993(4) 0.3199(3) 0.38038(15) 0.0218(10) Uani 1 1 d .
H35 H 0.3935 0.2926 0.4086 0.026 Uiso 1 1 calc R
C36 C 0.3915(4) 0.2578(3) 0.34359(15) 0.0200(10) Uani 1 1 d .
H36 H 0.3820 0.1900 0.3476 0.024 Uiso 1 1 calc R
C37 C 0.9196(5) 0.6271(4) 0.03887(16) 0.0313(12) Uani 1 1 d .
H37 H 0.9091 0.5564 0.0451 0.038 Uiso 1 1 calc R
C38 C 0.6610(5) 0.3110(4) 0.01828(17) 0.0340(12) Uani 1 1 d .
H38 H 0.7484 0.2981 0.0292 0.041 Uiso 1 1 calc R
C39 C 0.3978(4) 0.2958(3) 0.30001(14) 0.0179(9) Uani 1 1 d .

loop_
_atom_site_aniso_label
_atom_site_aniso_U_11
_atom_site_aniso_U_22
_atom_site_aniso_U_33
_atom_site_aniso_U_23
_atom_site_aniso_U_13
_atom_site_aniso_U_12
Mn1 0.0116(4) 0.0127(3) 0.0158(3) 0.0015(2) 0.0017(3) -0.0005(2)
Fe1 0.0093(3) 0.0128(3) 0.0141(3) -0.0001(2) 0.0021(2) 0.0006(2)
Cl1 0.0738(15) 0.0571(10) 0.155(2) 0.0527(12) 0.0580(15) 0.0145(10)
Cl2 0.0547(10) 0.0364(7) 0.0481(9) 0.0115(6) 0.0013(7) 0.0125(7)
Cl3 0.1117(19) 0.0659(12) 0.0607(11) -0.0225(9) -0.0350(12) 0.0151(11)
Cl4 0.0433(10) 0.0567(9) 0.0564(9) -0.0002(7) 0.0184(8) 0.0138(7)
Cl5 0.0559(10) 0.0360(7) 0.0302(7) -0.0010(5) 0.0054(6) -0.0023(6)
Cl6 0.0427(9) 0.0615(9) 0.0274(7) 0.0010(6) 0.0138(6) 0.0016(7)
O1 0.032(2) 0.0214(16) 0.0157(15) 0.0028(13) 0.0034(14) 0.0009(14)
O2 0.053(3) 0.0244(17) 0.0155(16) -0.0037(13) 0.0055(16) 0.0107(16)
O3 0.0207(18) 0.0142(14) 0.0183(15) -0.0016(12) 0.0030(13) -0.0026(12)
O4 0.0191(17) 0.0115(13) 0.0141(14) -0.0008(11) 0.0008(12) 0.0020(12)
N1 0.010(2) 0.0151(17) 0.0180(18) -0.0002(14) 0.0025(15) 0.0003(14)
N2 0.015(2) 0.0150(17) 0.0134(17) 0.0002(14) 0.0031(15) 0.0017(14)
N3 0.011(2) 0.0129(17) 0.0199(18) -0.0004(14) -0.0005(15) -0.0019(14)
N4 0.026(3) 0.026(2) 0.023(2) 0.0049(17) 0.0048(18) -0.0065(17)
N5 0.017(2) 0.0177(18) 0.0213(19) 0.0040(15) 0.0031(16) 0.0023(16)
N6 0.010(2) 0.0201(18) 0.0198(19) 0.0031(15) 0.0022(15) -0.0013(15)
N7 0.0079(19) 0.0148(17) 0.0221(19) 0.0023(14) 0.0004(15) -0.0001(14)
N8 0.017(2) 0.0167(18) 0.025(2) -0.0009(15) 0.0024(17) 0.0008(16)
C1 0.014(2) 0.022(2) 0.020(2) -0.0003(18) 0.0036(18) 0.0028(18)
C2 0.016(3) 0.020(2) 0.027(2) -0.0076(19) 0.004(2) 0.0018(18)
C3 0.015(3) 0.012(2) 0.033(3) -0.0004(18) -0.001(2) 0.0010(17)
C4 0.015(2) 0.016(2) 0.027(2) 0.0050(18) 0.0031(19) 0.0014(18)
C5 0.009(2) 0.021(2) 0.020(2) 0.0015(17) 0.0018(18) 0.0011(17)
C6 0.013(2) 0.016(2) 0.019(2) -0.0001(17) 0.0013(18) -0.0001(17)
C7 0.016(3) 0.020(2) 0.022(2) -0.0033(18) 0.0034(19) -0.0012(18)
C8 0.014(2) 0.016(2) 0.019(2) -0.0010(17) 0.0015(18) 0.0030(17)
C9 0.028(3) 0.021(2) 0.025(2) -0.0059(19) 0.001(2) 0.006(2)
C10 0.037(3) 0.016(2) 0.033(3) -0.008(2) -0.002(2) 0.007(2)
C11 0.021(3) 0.017(2) 0.032(3) 0.0051(19) -0.003(2) 0.0013(19)
C12 0.016(3) 0.019(2) 0.023(2) 0.0029(18) 0.0014(19) 0.0010(18)
C13 0.012(2) 0.015(2) 0.024(2) 0.0018(18) 0.0053(19) -0.0013(17)
C14 0.019(3) 0.0099(19) 0.020(2) 0.0008(16) -0.0015(19) -0.0022(17)
C15 0.018(3) 0.0123(19) 0.014(2) 0.0009(16) 0.0039(18) 0.0006(17)
C16 0.011(2) 0.023(2) 0.023(2) -0.0044(18) 0.0045(19) 0.0025(18)
C17 0.022(3) 0.022(2) 0.024(2) -0.0025(19) 0.005(2) -0.0006(19)
C18 0.027(3) 0.023(2) 0.036(3) -0.013(2) 0.002(2) -0.004(2)
C19 0.034(3) 0.036(3) 0.029(3) -0.016(2) -0.004(2) 0.007(2)
C20 0.077(5) 0.046(3) 0.032(3) -0.013(3) -0.017(3) 0.003(3)
C21 0.043(4) 0.033(3) 0.024(3) 0.000(2) -0.006(2) 0.004(2)
C22 0.021(3) 0.023(2) 0.019(2) -0.0030(18) 0.000(2) -0.0010(19)
C23 0.020(3) 0.030(2) 0.018(2) 0.0057(19) -0.003(2) 0.004(2)
C24 0.013(2) 0.017(2) 0.022(2) 0.0079(17) 0.0003(19) 0.0014(17)
C25 0.016(3) 0.024(2) 0.033(3) 0.009(2) -0.002(2) 0.0029(19)
C26 0.025(3) 0.031(3) 0.025(2) 0.009(2) 0.003(2) -0.002(2)
C27 0.013(2) 0.013(2) 0.024(2) 0.0061(17) 0.0065(18) -0.0001(17)
C28 0.016(3) 0.023(2) 0.029(2) 0.0095(19) 0.006(2) -0.0010(19)
C29 0.028(3) 0.017(2) 0.034(3) 0.004(2) 0.005(2) -0.001(2)
C30 0.012(2) 0.014(2) 0.033(3) 0.0011(19) 0.002(2) -0.0009(17)
C31 0.011(2) 0.015(2) 0.027(2) 0.0033(18) 0.0005(19) 0.0011(17)
C32 0.020(3) 0.016(2) 0.029(2) -0.0020(19) 0.000(2) -0.0017(18)
C33 0.016(3) 0.028(2) 0.025(2) -0.0061(19) 0.004(2) 0.0005(19)
C34 0.043(4) 0.036(3) 0.030(3) -0.010(2) 0.002(3) -0.003(3)
C35 0.022(3) 0.026(2) 0.018(2) -0.0009(18) 0.003(2) 0.001(2)
C36 0.019(3) 0.019(2) 0.023(2) 0.0005(18) 0.0029(19) -0.0025(18)
C37 0.038(3) 0.027(3) 0.031(3) 0.000(2) 0.013(2) 0.004(2)
C38 0.031(3) 0.029(3) 0.041(3) 0.002(2) 0.002(3) 0.002(2)
C39 0.010(2) 0.022(2) 0.021(2) -0.0010(18) 0.0000(18) 0.0008(17)

loop_
_atom_type_symbol
_atom_type_description
_atom_type_scat_dispersion_real
_atom_type_scat_dispersion_imag
_atom_type_scat_source
C C 0.0033 0.0016 'International Tables Vol C Tables 4.2.6.8 and 6.1.1.4'
H H 0.0000 0.0000 'International Tables Vol C Tables 4.2.6.8 and 6.1.1.4'
N N 0.0061 0.0033 'International Tables Vol C Tables 4.2.6.8 and 6.1.1.4'
O O 0.0106 0.0060 'International Tables Vol C Tables 4.2.6.8 and 6.1.1.4'
Mn Mn 0.3368 0.7283 'International Tables Vol C Tables 4.2.6.8 and 6.1.1.4'
Fe Fe 0.3463 0.8444 'International Tables Vol C Tables 4.2.6.8 and 6.1.1.4'
Cl Cl 0.1484 0.1585 'International Tables Vol C Tables 4.2.6.8 and 6.1.1.4'

loop_
_geom_angle_atom_site_label_1
_geom_angle_atom_site_label_2
_geom_angle_atom_site_label_3
_geom_angle
_geom_angle_site_symmetry_1
O4 Mn1 O3 93.64(12) .
O4 Mn1 N6 170.17(14) .
O3 Mn1 N6 92.67(13) .
O4 Mn1 N7 93.28(13) .
O3 Mn1 N7 172.75(13) .
N6 Mn1 N7 80.76(14) .
O4 Mn1 N8 88.23(13) .
O3 Mn1 N8 86.19(13) .
N6 Mn1 N8 99.70(14) .
N7 Mn1 N8 91.89(13) .
O4 Mn1 N5 85.92(13) .
O3 Mn1 N5 86.66(13) .
N6 Mn1 N5 86.93(14) .
N7 Mn1 N5 95.97(13) .
N8 Mn1 N5 170.46(12) .
N2 Fe1 C13 175.17(17) .
N2 Fe1 C15 89.68(16) .
C13 Fe1 C15 85.75(17) .
N2 Fe1 N1 83.04(14) .
C13 Fe1 N1 95.32(15) .
C15 Fe1 N1 89.09(15) .
N2 Fe1 N3 82.85(14) .
C13 Fe1 N3 98.78(16) .
C15 Fe1 N3 91.25(15) .
N1 Fe1 N3 165.89(14) .
N2 Fe1 C14 95.78(17) .
C13 Fe1 C14 88.71(18) .
C15 Fe1 C14 173.71(17) .
N1 Fe1 C14 88.47(15) .
N3 Fe1 C14 92.54(15) .
C16 O3 Mn1 129.8(3) .
C39 O4 Mn1 127.9(3) .
C1 N1 C5 119.0(3) .
C1 N1 Fe1 127.6(3) .
C5 N1 Fe1 113.5(3) .
C6 N2 C7 123.8(4) .
C6 N2 Fe1 117.5(3) .
C7 N2 Fe1 118.1(3) .
C12 N3 C8 118.2(4) .
C12 N3 Fe1 128.1(3) .
C8 N3 Fe1 113.7(3) .
C15 N5 Mn1 162.7(3) .
C23 N6 C24 119.5(4) .
C23 N6 Mn1 123.6(3) .
C24 N6 Mn1 116.1(3) .
C30 N7 C27 120.8(3) .
C30 N7 Mn1 123.8(3) .
C27 N7 Mn1 115.4(3) .
C14 N8 Mn1 169.7(3) 1_655
N1 C1 C2 122.0(4) .
C1 C2 C3 119.0(4) .
C4 C3 C2 119.1(4) .
C5 C4 C3 118.8(4) .
N1 C5 C4 122.1(4) .
N1 C5 C6 115.7(3) .
C4 C5 C6 122.1(4) .
O1 C6 N2 128.1(4) .
O1 C6 C5 122.0(4) .
N2 C6 C5 109.9(3) .
O2 C7 N2 128.1(4) .
O2 C7 C8 122.3(4) .
N2 C7 C8 109.6(4) .
N3 C8 C9 122.2(4) .
N3 C8 C7 115.5(3) .
C9 C8 C7 122.3(4) .
C8 C9 C10 119.2(4) .
C11 C10 C9 119.1(4) .
C10 C11 C12 119.5(4) .
N3 C12 C11 121.7(4) .
N4 C13 Fe1 175.5(4) .
N8 C14 Fe1 173.0(3) 1_455
N5 C15 Fe1 176.0(4) .
O3 C16 C17 119.1(4) .
O3 C16 C22 123.1(4) .
C17 C16 C22 117.8(4) .
C18 C17 C16 121.4(4) .
C17 C18 C19 121.8(4) .
C21 C19 C18 117.6(4) .
C21 C19 C20 120.4(5) .
C18 C19 C20 122.0(4) .
C19 C21 C22 122.2(4) .
C21 C22 C16 119.3(4) .
C21 C22 C23 117.9(4) .
C16 C22 C23 122.9(4) .
N6 C23 C22 127.8(4) .
C26 C24 C25 109.3(4) .
C26 C24 N6 112.2(4) .
C25 C24 N6 107.3(3) .
C26 C24 C27 111.2(4) .
C25 C24 C27 111.1(4) .
N6 C24 C27 105.7(3) .
N7 C27 C28 107.0(3) .
N7 C27 C29 111.9(3) .
C28 C27 C29 109.3(4) .
N7 C27 C24 105.3(3) .
C28 C27 C24 111.3(4) .
C29 C27 C24 111.8(4) .
N7 C30 C31 126.6(4) .
C32 C31 C39 119.4(4) .
C32 C31 C30 117.3(4) .
C39 C31 C30 123.4(4) .
C33 C32 C31 122.8(4) .
C32 C33 C35 117.0(4) .
C32 C33 C34 122.1(4) .
C35 C33 C34 120.8(4) .
C36 C35 C33 122.4(4) .
C35 C36 C39 120.9(4) .
Cl5 C37 Cl6 111.2(3) .
Cl5 C37 Cl4 111.3(3) .
Cl6 C37 Cl4 110.1(3) .
Cl1 C38 Cl2 110.1(3) .
Cl1 C38 Cl3 113.4(3) .
Cl2 C38 Cl3 108.8(3) .
O4 C39 C36 119.2(4) .
O4 C39 C31 123.3(4) .
C36 C39 C31 117.5(4) .

loop_
_geom_bond_atom_site_label_1
_geom_bond_atom_site_label_2
_geom_bond_distance
_geom_bond_site_symmetry_2
Mn1 O4 1.887(3) .
Mn1 O3 1.887(3) .
Mn1 N6 1.995(3) .
Mn1 N7 2.002(3) .
Mn1 N8 2.314(4) .
Mn1 N5 2.371(4) .
Fe1 N2 1.897(3) .
Fe1 C13 1.952(4) .
Fe1 C15 1.952(5) .
Fe1 N1 1.959(3) .
Fe1 N3 1.966(3) .
Fe1 C14 1.972(5) .
Cl1 C38 1.742(6) .
Cl2 C38 1.744(5) .
Cl3 C38 1.760(5) .
Cl4 C37 1.768(6) .
Cl5 C37 1.753(5) .
Cl6 C37 1.758(5) .
O1 C6 1.216(5) .
O2 C7 1.208(5) .
O3 C16 1.323(5) .
O4 C39 1.328(5) .
N1 C1 1.340(5) .
N1 C5 1.349(5) .
N2 C6 1.385(5) .
N2 C7 1.388(5) .
N3 C12 1.345(5) .
N3 C8 1.355(5) .
N4 C13 1.157(5) .
N5 C15 1.164(6) .
N6 C23 1.290(5) .
N6 C24 1.526(5) .
N7 C30 1.292(5) .
N7 C27 1.515(5) .
N8 C14 1.147(6) 1_655
C1 C2 1.383(6) .
C2 C3 1.389(6) .
C3 C4 1.388(6) .
C4 C5 1.379(6) .
C5 C6 1.498(6) .
C7 C8 1.505(6) .
C8 C9 1.375(6) .
C9 C10 1.379(6) .
C10 C11 1.367(7) .
C11 C12 1.389(6) .
C14 N8 1.147(6) 1_455
C16 C17 1.401(6) .
C16 C22 1.411(6) .
C17 C18 1.370(6) .
C18 C19 1.392(7) .
C19 C21 1.380(7) .
C19 C20 1.513(7) .
C21 C22 1.408(6) .
C22 C23 1.431(6) .
C24 C26 1.518(6) .
C24 C25 1.519(6) .
C24 C27 1.554(6) .
C27 C28 1.527(6) .
C27 C29 1.534(6) .
C30 C31 1.437(6) .
C31 C32 1.413(6) .
C31 C39 1.425(6) .
C32 C33 1.370(6) .
C33 C35 1.406(6) .
C33 C34 1.516(6) .
C35 C36 1.378(6) .
C36 C39 1.409(6) .
